data_4311478
loop_
_publ_author_name
'William J. Evans'
'Dimitrios G. Giarikos'
'Penny S. Workman'
'Joseph W. Ziller'

_publ_section_title
;
 Utility of Anhydrous Neodymium Nitrate as a Precursor to Extended
 Organoneodymium Nitrate Networks
;
_journal_name_full 'Inorganic Chemistry'
_journal_page_first 5754
_journal_page_last 5760
_journal_paper_doi 10.1021/ic049187b
_journal_volume 43
_journal_year 2004
_chemical_formula_sum 'C26 H47 K N3 Nd O16'
_chemical_formula_weight 841.01
_chemical_name_systematic
; 
 ? 
;
_space_group_IT_number 4
_symmetry_cell_setting monoclinic
_symmetry_space_group_name_Hall 'P 2yb'
_symmetry_space_group_name_H-M 'P 1 21 1'
_atom_sites_solution_hydrogens geom
_atom_sites_solution_primary direct
_atom_sites_solution_secondary difmap
_audit_creation_method SHELXTL
_cell_angle_alpha 90.00
_cell_angle_beta 110.248(4)
_cell_angle_gamma 90.00
_cell_formula_units_Z 2
_cell_length_a 10.680(3)
_cell_length_b 15.024(4)
_cell_length_c 11.683(3)
_cell_measurement_temperature 158(2)
_cell_volume 1758.8(8)
_computing_cell_refinement 'Bruker SMART/SAINT'
_computing_data_collection 'Bruker SMART'
_computing_data_reduction 'Bruker SAINT'
_computing_molecular_graphics 'Bruker SHELXTL'
_computing_publication_material 'Bruker SHELXTL'
_computing_structure_refinement 'Bruker SHELXTL'
_computing_structure_solution 'Bruker SHELXTL'
_diffrn_ambient_temperature 158(2)
_diffrn_measured_fraction_theta_full 0.998
_diffrn_measured_fraction_theta_max 0.998
_diffrn_measurement_device_type 'CCD area detector'
_diffrn_measurement_method 'omega scans'
_diffrn_radiation_monochromator graphite
_diffrn_radiation_source 'sealed tube'
_diffrn_radiation_type MoK\a
_diffrn_radiation_wavelength 0.71073
_diffrn_reflns_av_R_equivalents 0.0660
_diffrn_reflns_av_sigmaI/netI 0.0818
_diffrn_reflns_limit_h_max 13
_diffrn_reflns_limit_h_min -13
_diffrn_reflns_limit_k_max 18
_diffrn_reflns_limit_k_min -18
_diffrn_reflns_limit_l_max 14
_diffrn_reflns_limit_l_min -14
_diffrn_reflns_number 16902
_diffrn_reflns_theta_full 26.37
_diffrn_reflns_theta_max 26.37
_diffrn_reflns_theta_min 1.86
_diffrn_standards_decay_% '< 1.0'
_diffrn_standards_interval_count 'initial 50 frames recollected'
_diffrn_standards_number '50 frames'
_exptl_absorpt_coefficient_mu 1.667
_exptl_absorpt_correction_T_max 0.7648
_exptl_absorpt_correction_T_min 0.4778
_exptl_absorpt_correction_type multi-scan
_exptl_absorpt_process_details 'Bruker SADABS'
_exptl_crystal_colour purple
_exptl_crystal_density_diffrn 1.588
_exptl_crystal_density_meas ?
_exptl_crystal_density_method 'not measured'
_exptl_crystal_description plate
_exptl_crystal_F_000 862
_exptl_crystal_size_max 0.52
_exptl_crystal_size_mid 0.40
_exptl_crystal_size_min 0.17
_refine_diff_density_max 2.397
_refine_diff_density_min -2.610
_refine_diff_density_rms 0.209
_refine_ls_abs_structure_details 'Flack H D (1983), Acta Cryst. A39, 876-881'
_refine_ls_abs_structure_Flack 0.49(3)
_refine_ls_extinction_method none
_refine_ls_goodness_of_fit_ref 1.090
_refine_ls_hydrogen_treatment constr
_refine_ls_matrix_type full
_refine_ls_number_parameters 204
_refine_ls_number_reflns 7164
_refine_ls_number_restraints 1
_refine_ls_restrained_S_all 1.089
_refine_ls_R_factor_all 0.0716
_refine_ls_R_factor_gt 0.0685
_refine_ls_shift/su_max 0.058
_refine_ls_shift/su_mean 0.005
_refine_ls_structure_factor_coef Fsqd
_refine_ls_weighting_details 'calc w=1/[\s^2^(Fo^2^)+(0.0791P)^2^+18.1603P] where P=(Fo^2^+2Fc^2^)/3'
_refine_ls_weighting_scheme calc
_refine_ls_wR_factor_gt 0.1794
_refine_ls_wR_factor_ref 0.1835
_reflns_number_gt 6821
_reflns_number_total 7164
_reflns_threshold_expression >2sigma(I)
_cod_data_source_file ic049187bsi20040714_024001_4.cif
_cod_data_source_block dg35
_cod_depositor_comments
;
The following automatic conversions were performed:
'_symmetry_cell_setting' value 'Monoclinic' changed to 'monoclinic'
according to '/home/saulius/struct/CIF-dictionaries/cif_core.dic'
dictionary named 'cif_core.dic' version 2.4.1 from 2010-06-29.

Automatic conversion script
Id: cif_fix_enum 1527 2010-12-29 10:47:43Z saulius 

The following automatic conversions were performed:

'_exptl_crystal_density_meas' value 'none' was changed to '?' - the
value is perceived as not measured.

Automatic conversion script
Id: cif_fix_values 3008 2015-01-20 13:52:24Z robertas 
;
_cod_original_cell_volume 1758.8(7)
_cod_database_code 4311478

loop_
_symmetry_equiv_pos_as_xyz
'x, y, z'
'-x, y+1/2, -z'

loop_
_atom_site_label
_atom_site_type_symbol
_atom_site_fract_x
_atom_site_fract_y
_atom_site_fract_z
_atom_site_U_iso_or_equiv
_atom_site_adp_type
_atom_site_occupancy
_atom_site_symmetry_multiplicity
_atom_site_calc_flag
_atom_site_refinement_flags
_atom_site_disorder_assembly
_atom_site_disorder_group
Nd1 Nd 0.18270(3) 0.15434(6) 0.86399(3) 0.01353(14) Uani 1 1 d . . .
O1 O 0.1466(9) 0.3213(6) 0.8826(8) 0.0226(19) Uiso 1 1 d . . .
O2 O 0.2366(10) 0.3943(6) 1.0590(9) 0.038(2) Uiso 1 1 d . . .
O3 O 0.2245(11) 0.2475(7) 1.0589(9) 0.029(2) Uiso 1 1 d . . .
O4 O 0.2205(10) 0.0600(6) 1.0546(9) 0.026(2) Uiso 1 1 d . . .
O5 O 0.1975(11) -0.0854(7) 1.0527(9) 0.044(3) Uiso 1 1 d . . .
O6 O 0.1663(9) -0.0108(6) 0.8890(8) 0.025(2) Uiso 1 1 d . . .
O7 O 0.0295(9) 0.2284(6) 0.6678(8) 0.022(2) Uiso 1 1 d . . .
O8 O -0.1319(7) 0.1435(6) 0.5336(6) 0.0347(17) Uiso 1 1 d . . .
O9 O 0.0244(10) 0.0848(7) 0.6697(9) 0.031(3) Uiso 1 1 d . . .
O10 O -0.0439(6) 0.1473(7) 0.8848(5) 0.0225(12) Uiso 1 1 d . B .
N1 N 0.1982(11) 0.3248(7) 1.0010(10) 0.020(2) Uiso 1 1 d . . .
N2 N 0.1999(15) -0.0121(9) 1.0006(13) 0.035(3) Uiso 1 1 d . . .
N3 N -0.0286(7) 0.1615(8) 0.6205(6) 0.0215(15) Uiso 1 1 d . . .
C1 C 0.4417(12) 0.1005(8) 0.9177(10) 0.019(2) Uiso 1 1 d . . .
C2 C 0.4495(11) 0.1951(8) 0.9279(10) 0.018(2) Uiso 1 1 d . . .
C3 C 0.3839(13) 0.2258(8) 0.8024(12) 0.019(3) Uiso 1 1 d . . .
C4 C 0.3437(7) 0.1492(10) 0.7251(6) 0.0182(15) Uiso 1 1 d . . .
C5 C 0.3800(12) 0.0726(8) 0.7980(12) 0.019(3) Uiso 1 1 d . . .
C6 C 0.4988(15) 0.0343(10) 1.0256(13) 0.038(3) Uiso 1 1 d . . .
H6A H 0.5396 0.0677 1.1015 0.057 Uiso 1 1 calc R . .
H6B H 0.5664 -0.0035 1.0108 0.057 Uiso 1 1 calc R . .
H6C H 0.4265 -0.0029 1.0326 0.057 Uiso 1 1 calc R . .
C7 C 0.5181(12) 0.2542(7) 1.0326(10) 0.022(2) Uiso 1 1 d . . .
H7A H 0.5010 0.3165 1.0071 0.034 Uiso 1 1 calc R . .
H7B H 0.6143 0.2427 1.0608 0.034 Uiso 1 1 calc R . .
H7C H 0.4843 0.2424 1.0992 0.034 Uiso 1 1 calc R . .
C8 C 0.3805(14) 0.3233(9) 0.7625(13) 0.029(3) Uiso 1 1 d . . .
H8A H 0.4156 0.3614 0.8347 0.044 Uiso 1 1 calc R . .
H8B H 0.2883 0.3405 0.7162 0.044 Uiso 1 1 calc R . .
H8C H 0.4354 0.3304 0.7110 0.044 Uiso 1 1 calc R . .
C9 C 0.2822(9) 0.1492(12) 0.5878(8) 0.0291(19) Uiso 1 1 d . . .
H9A H 0.2675 0.2107 0.5582 0.044 Uiso 1 1 calc R . .
H9B H 0.1967 0.1176 0.5629 0.044 Uiso 1 1 calc R . .
H9C H 0.3425 0.1194 0.5531 0.044 Uiso 1 1 calc R . .
C10 C 0.3609(16) -0.0165(10) 0.7532(14) 0.038(4) Uiso 1 1 d . . .
H10A H 0.3120 -0.0158 0.6651 0.058 Uiso 1 1 calc R . .
H10B H 0.3097 -0.0498 0.7942 0.058 Uiso 1 1 calc R . .
H10C H 0.4479 -0.0450 0.7695 0.058 Uiso 1 1 calc R . .
C11 C -0.1290(17) 0.2315(10) 0.8721(15) 0.039(4) Uiso 1 1 d . B .
H11A H -0.1176 0.2567 0.9534 0.047 Uiso 1 1 calc R . .
H11B H -0.1029 0.2771 0.8235 0.047 Uiso 1 1 calc R . .
C12 C -0.267(2) 0.2039(13) 0.8105(19) 0.051(5) Uiso 1 1 d . . .
H12A H -0.2917 0.2078 0.7208 0.061 Uiso 0.50 1 calc PR A 1
H12B H -0.3292 0.2405 0.8365 0.061 Uiso 0.50 1 calc PR A 1
H12C H -0.3003 0.2294 0.7303 0.061 Uiso 0.50 1 d PR A 2
H12D H -0.3232 0.2223 0.8547 0.061 Uiso 0.50 1 d PR A 2
C13 C -0.266(2) 0.1081(14) 0.852(2) 0.023(4) Uiso 0.50 1 d P B 1
H13A H -0.3243 0.0709 0.7845 0.027 Uiso 0.50 1 calc PR B 1
H13B H -0.2974 0.1043 0.9218 0.027 Uiso 0.50 1 calc PR B 1
C13A C -0.267(3) 0.1043(18) 0.799(3) 0.026(6) Uiso 0.50 1 d P B 2
H13C H -0.2815 0.0859 0.7145 0.031 Uiso 0.50 1 calc PR B 2
H13D H -0.3367 0.0773 0.8261 0.031 Uiso 0.50 1 calc PR B 2
C14 C -0.1199(13) 0.0764(8) 0.8891(12) 0.025(3) Uiso 1 1 d . . .
H14A H -0.0902 0.0513 0.9726 0.030 Uiso 0.50 1 calc PR B 1
H14B H -0.1119 0.0295 0.8324 0.030 Uiso 0.50 1 calc PR B 1
H14C H -0.1200 0.0676 0.9704 0.030 Uiso 0.50 1 d PR B 2
H14D H -0.0878 0.0232 0.8629 0.030 Uiso 0.50 1 d PR B 2
K1 K 0.19632(16) 0.1539(3) 1.27368(15) 0.0284(4) Uani 1 1 d . . .
O11 O 0.4696(8) 0.1765(5) 1.3528(7) 0.0319(18) Uiso 1 1 d . . .
O12 O 0.3868(8) 0.0047(5) 1.3956(7) 0.0306(17) Uiso 1 1 d . . .
O13 O 0.1132(9) -0.0276(6) 1.3218(8) 0.0354(18) Uiso 1 1 d . . .
O14 O -0.0610(9) 0.1153(6) 1.2932(8) 0.0358(18) Uiso 1 1 d . . .
O15 O 0.0273(9) 0.2884(6) 1.2925(8) 0.0358(18) Uiso 1 1 d . . .
O16 O 0.3064(9) 0.3188(6) 1.3853(8) 0.0371(19) Uiso 1 1 d . . .
C15 C 0.5572(13) 0.1090(8) 1.4023(11) 0.035(3) Uiso 1 1 d . . .
H15A H 0.5832 0.1104 1.4923 0.042 Uiso 1 1 calc R . .
H15B H 0.6388 0.1174 1.3816 0.042 Uiso 1 1 calc R . .
C16 C 0.4956(12) 0.0202(8) 1.3551(11) 0.031(2) Uiso 1 1 d . . .
H16A H 0.4641 0.0198 1.2649 0.037 Uiso 1 1 calc R . .
H16B H 0.5629 -0.0275 1.3855 0.037 Uiso 1 1 calc R . .
C17 C 0.3332(13) -0.0788(8) 1.3630(12) 0.037(3) Uiso 1 1 d . . .
H17A H 0.3984 -0.1249 1.4067 0.044 Uiso 1 1 calc R . .
H17B H 0.3105 -0.0879 1.2742 0.044 Uiso 1 1 calc R . .
C18 C 0.2084(13) -0.0853(9) 1.3966(13) 0.038(3) Uiso 1 1 d . . .
H18A H 0.1740 -0.1471 1.3851 0.046 Uiso 1 1 calc R . .
H18B H 0.2291 -0.0687 1.4833 0.046 Uiso 1 1 calc R . .
C19 C -0.0073(14) -0.0335(9) 1.3501(12) 0.040(3) Uiso 1 1 d . . .
H19A H 0.0158 -0.0308 1.4397 0.048 Uiso 1 1 calc R . .
H19B H -0.0503 -0.0917 1.3218 0.048 Uiso 1 1 calc R . .
C20 C -0.1006(17) 0.0366(10) 1.2947(15) 0.045(4) Uiso 1 1 d . . .
H20A H -0.1485 0.0190 1.2090 0.054 Uiso 1 1 calc R . .
H20B H -0.1674 0.0375 1.3360 0.054 Uiso 1 1 calc R . .
C21 C -0.1512(14) 0.1843(8) 1.2324(12) 0.043(3) Uiso 1 1 d . . .
H21A H -0.2370 0.1738 1.2451 0.052 Uiso 1 1 calc R . .
H21B H -0.1684 0.1789 1.1438 0.052 Uiso 1 1 calc R . .
C22 C -0.1096(13) 0.2764(8) 1.2689(12) 0.030(3) Uiso 1 1 d . . .
H22A H -0.1608 0.3175 1.2031 0.036 Uiso 1 1 calc R . .
H22B H -0.1301 0.2914 1.3431 0.036 Uiso 1 1 calc R . .
C23 C 0.0911(15) 0.3591(10) 1.3616(14) 0.048(3) Uiso 1 1 d . . .
H23A H 0.1072 0.3442 1.4481 0.057 Uiso 1 1 calc R . .
H23B H 0.0288 0.4103 1.3405 0.057 Uiso 1 1 calc R . .
C24 C 0.2189(16) 0.3892(10) 1.3525(15) 0.048(3) Uiso 1 1 d . . .
H24A H 0.2059 0.4080 1.2680 0.058 Uiso 1 1 calc R . .
H24B H 0.2543 0.4403 1.4077 0.058 Uiso 1 1 calc R . .
C25 C 0.4242(13) 0.3330(9) 1.3539(12) 0.038(3) Uiso 1 1 d . . .
H25A H 0.4644 0.3914 1.3857 0.046 Uiso 1 1 calc R . .
H25B H 0.3998 0.3335 1.2641 0.046 Uiso 1 1 calc R . .
C26 C 0.5216(14) 0.2611(9) 1.4070(13) 0.043(3) Uiso 1 1 d . . .
H26A H 0.6059 0.2741 1.3928 0.051 Uiso 1 1 calc R . .
H26B H 0.5413 0.2584 1.4962 0.051 Uiso 1 1 calc R . .

loop_
_atom_site_aniso_label
_atom_site_aniso_U_11
_atom_site_aniso_U_22
_atom_site_aniso_U_33
_atom_site_aniso_U_23
_atom_site_aniso_U_13
_atom_site_aniso_U_12
Nd1 0.00560(19) 0.0213(2) 0.0121(2) 0.0002(3) 0.00102(13) 0.0003(3)
K1 0.0128(7) 0.0483(11) 0.0221(8) -0.0064(17) 0.0034(6) 0.0124(16)

loop_
_atom_type_symbol
_atom_type_description
_atom_type_scat_dispersion_real
_atom_type_scat_dispersion_imag
_atom_type_scat_source
C C 0.0033 0.0016 'International Tables Vol C Tables 4.2.6.8 and 6.1.1.4'
H H 0.0000 0.0000 'International Tables Vol C Tables 4.2.6.8 and 6.1.1.4'
N N 0.0061 0.0033 'International Tables Vol C Tables 4.2.6.8 and 6.1.1.4'
O O 0.0106 0.0060 'International Tables Vol C Tables 4.2.6.8 and 6.1.1.4'
K K 0.2009 0.2494 'International Tables Vol C Tables 4.2.6.8 and 6.1.1.4'
Nd Nd -0.1943 3.0179 'International Tables Vol C Tables 4.2.6.8 and 6.1.1.4'

loop_
_geom_angle_atom_site_label_1
_geom_angle_atom_site_label_2
_geom_angle_atom_site_label_3
_geom_angle
_geom_angle_site_symmetry_1
_geom_angle_site_symmetry_3
_geom_angle_publ_flag
Cnt Nd1 O1 102.9 . . ?
Cnt Nd1 O3 105.1 . . ?
Cnt Nd1 O4 103.4 . . ?
Cnt Nd1 O6 95.1 . . ?
Cnt Nd1 O7 103.3 . . ?
Cnt Nd1 O9 103.2 . . ?
Cnt Nd1 O10 175.0 . . ?
Cnt Nd1 N1 103.0 . . ?
Cnt Nd1 N2 99.3 . . ?
Cnt Nd1 N3 107.9 . . ?
O6 Nd1 O10 80.8(3) . . ?
O6 Nd1 O9 69.3(3) . . ?
O10 Nd1 O9 72.8(3) . . ?
O6 Nd1 O4 49.1(3) . . ?
O10 Nd1 O4 76.1(3) . . ?
O9 Nd1 O4 114.0(3) . . ?
O6 Nd1 O1 160.05(19) . . ?
O10 Nd1 O1 81.6(3) . . ?
O9 Nd1 O1 113.9(3) . . ?
O4 Nd1 O1 117.0(3) . . ?
O6 Nd1 O7 119.0(3) . . ?
O10 Nd1 O7 76.5(3) . . ?
O9 Nd1 O7 50.04(19) . . ?
O4 Nd1 O7 151.7(3) . . ?
O1 Nd1 O7 65.3(3) . . ?
O6 Nd1 O3 115.6(3) . . ?
O10 Nd1 O3 79.4(3) . . ?
O9 Nd1 O3 150.7(3) . . ?
O4 Nd1 O3 66.68(19) . . ?
O1 Nd1 O3 51.5(3) . . ?
O7 Nd1 O3 114.6(3) . . ?
O6 Nd1 C3 121.0(3) . . ?
O10 Nd1 C3 156.7(3) . . ?
O9 Nd1 C3 105.6(4) . . ?
O4 Nd1 C3 123.4(4) . . ?
O1 Nd1 C3 77.9(3) . . ?
O7 Nd1 C3 84.9(3) . . ?
O3 Nd1 C3 96.2(4) . . ?
O6 Nd1 C1 77.7(3) . . ?
O10 Nd1 C1 153.4(3) . . ?
O9 Nd1 C1 113.0(3) . . ?
O4 Nd1 C1 78.1(3) . . ?
O1 Nd1 C1 116.1(3) . . ?
O7 Nd1 C1 127.9(3) . . ?
O3 Nd1 C1 96.1(3) . . ?
C3 Nd1 C1 49.3(4) . . ?
O6 Nd1 C4 97.1(4) . . ?
O10 Nd1 C4 151.2(2) . . ?
O9 Nd1 C4 79.6(3) . . ?
O4 Nd1 C4 123.9(3) . . ?
O1 Nd1 C4 102.8(4) . . ?
O7 Nd1 C4 79.6(3) . . ?
O3 Nd1 C4 125.8(3) . . ?
C3 Nd1 C4 30.5(4) . . ?
C1 Nd1 C4 48.5(3) . . ?
O6 Nd1 C2 107.2(3) . . ?
O10 Nd1 C2 157.3(3) . . ?
O9 Nd1 C2 129.8(3) . . ?
O4 Nd1 C2 92.9(3) . . ?
O1 Nd1 C2 86.0(3) . . ?
O7 Nd1 C2 115.2(3) . . ?
O3 Nd1 C2 78.0(3) . . ?
C3 Nd1 C2 31.1(4) . . ?
C1 Nd1 C2 30.1(3) . . ?
C4 Nd1 C2 50.6(3) . . ?
O6 Nd1 C5 71.6(3) . . ?
O10 Nd1 C5 149.1(3) . . ?
O9 Nd1 C5 84.5(4) . . ?
O4 Nd1 C5 95.2(4) . . ?
O1 Nd1 C5 127.6(3) . . ?
O7 Nd1 C5 104.8(3) . . ?
O3 Nd1 C5 124.8(4) . . ?
C3 Nd1 C5 49.6(3) . . ?
C1 Nd1 C5 29.2(4) . . ?
C4 Nd1 C5 29.5(4) . . ?
C2 Nd1 C5 50.1(3) . . ?
O6 Nd1 N2 24.4(4) . . ?
O10 Nd1 N2 78.1(4) . . ?
O9 Nd1 N2 91.9(4) . . ?
O4 Nd1 N2 24.7(4) . . ?
O1 Nd1 N2 140.5(4) . . ?
O7 Nd1 N2 139.1(4) . . ?
O3 Nd1 N2 91.3(4) . . ?
C3 Nd1 N2 125.1(4) . . ?
C1 Nd1 N2 75.9(4) . . ?
C4 Nd1 N2 111.3(4) . . ?
C2 Nd1 N2 100.2(4) . . ?
C5 Nd1 N2 82.1(4) . . ?
O6 Nd1 N3 95.0(3) . . ?
O10 Nd1 N3 69.84(18) . . ?
O9 Nd1 N3 26.5(3) . . ?
O4 Nd1 N3 134.2(3) . . ?
O1 Nd1 N3 87.6(3) . . ?
O7 Nd1 N3 24.0(3) . . ?
O3 Nd1 N3 132.1(3) . . ?
C3 Nd1 N3 98.1(3) . . ?
C1 Nd1 N3 127.2(3) . . ?
C4 Nd1 N3 81.8(2) . . ?
C2 Nd1 N3 128.8(3) . . ?
C5 Nd1 N3 98.6(3) . . ?
N2 Nd1 N3 115.9(3) . . ?
O6 Nd1 N1 140.9(3) . . ?
O10 Nd1 N1 82.0(3) . . ?
O9 Nd1 N1 136.6(3) . . ?
O4 Nd1 N1 92.6(3) . . ?
O1 Nd1 N1 25.6(3) . . ?
O7 Nd1 N1 90.4(3) . . ?
O3 Nd1 N1 26.1(3) . . ?
C3 Nd1 N1 84.3(3) . . ?
C1 Nd1 N1 105.4(3) . . ?
C4 Nd1 N1 114.2(4) . . ?
C2 Nd1 N1 78.7(3) . . ?
C5 Nd1 N1 128.4(3) . . ?
N2 Nd1 N1 117.1(2) . . ?
N3 Nd1 N1 111.4(3) . . ?
N1 O1 Nd1 96.3(6) . . ?
N1 O3 Nd1 94.8(7) . . ?
N1 O3 K1 141.1(8) . . ?
Nd1 O3 K1 116.7(4) . . ?
N2 O4 Nd1 95.4(9) . . ?
N2 O4 K1 142.5(10) . . ?
Nd1 O4 K1 116.6(4) . . ?
N2 O6 Nd1 97.6(8) . . ?
N3 O7 Nd1 96.6(6) . . ?
N3 O9 Nd1 94.7(6) . . ?
C14 O10 C11 108.1(6) . . ?
C14 O10 Nd1 130.3(7) . . ?
C11 O10 Nd1 120.9(8) . . ?
O2 N1 O1 123.8(10) . . ?
O2 N1 O3 119.3(11) . . ?
O1 N1 O3 116.4(10) . . ?
O2 N1 Nd1 164.3(9) . . ?
O1 N1 Nd1 58.1(6) . . ?
O3 N1 Nd1 59.1(6) . . ?
O6 N2 O4 117.7(13) . . ?
O6 N2 O5 118.6(13) . . ?
O4 N2 O5 123.3(13) . . ?
O6 N2 Nd1 57.9(7) . . ?
O4 N2 Nd1 59.9(7) . . ?
O5 N2 Nd1 175.0(10) . . ?
O7 N3 O8 136.4(11) . . ?
O7 N3 O9 116.7(6) . . ?
O8 N3 O9 106.8(10) . . ?
O7 N3 Nd1 59.4(5) . . ?
O8 N3 Nd1 160.6(7) . . ?
O9 N3 Nd1 58.8(5) . . ?
C5 C1 C2 112.2(12) . . ?
C5 C1 C6 122.7(11) . . ?
C2 C1 C6 125.0(12) . . ?
C5 C1 Nd1 76.6(7) . . ?
C2 C1 Nd1 75.5(8) . . ?
C6 C1 Nd1 117.1(8) . . ?
C1 C2 C3 103.6(11) . . ?
C1 C2 C7 131.5(12) . . ?
C3 C2 C7 124.5(10) . . ?
C1 C2 Nd1 74.4(8) . . ?
C3 C2 Nd1 73.0(7) . . ?
C7 C2 Nd1 121.8(8) . . ?
C4 C3 C2 108.3(10) . . ?
C4 C3 C8 127.2(11) . . ?
C2 C3 C8 123.9(11) . . ?
C4 C3 Nd1 76.0(6) . . ?
C2 C3 Nd1 76.0(7) . . ?
C8 C3 Nd1 121.4(8) . . ?
C5 C4 C3 108.4(7) . . ?
C5 C4 C9 125.0(11) . . ?
C3 C4 C9 126.5(12) . . ?
C5 C4 Nd1 76.2(6) . . ?
C3 C4 Nd1 73.6(6) . . ?
C9 C4 Nd1 119.9(5) . . ?
C1 C5 C4 107.4(10) . . ?
C1 C5 C10 127.6(12) . . ?
C4 C5 C10 124.9(12) . . ?
C1 C5 Nd1 74.2(7) . . ?
C4 C5 Nd1 74.3(6) . . ?
C10 C5 Nd1 119.5(9) . . ?
C4 C9 K1 170.2(6) . 1_554 ?
C12 C11 O10 106.0(13) . . ?
C11 C12 C13A 107(2) . . ?
C11 C12 C13 102.6(17) . . ?
C13A C12 C13 23.3(12) . . ?
C12 C13 C14 106.2(17) . . ?
C12 C13A C14 103(2) . . ?
O10 C14 C13 107.9(12) . . ?
O10 C14 C13A 103.5(13) . . ?
C13 C14 C13A 22.1(11) . . ?
O11 K1 O15 121.8(3) . . ?
O11 K1 O16 61.3(2) . . ?
O15 K1 O16 60.5(3) . . ?
O11 K1 O14 157.1(2) . . ?
O15 K1 O14 58.5(3) . . ?
O16 K1 O14 112.9(3) . . ?
O11 K1 O13 113.5(3) . . ?
O15 K1 O13 114.0(3) . . ?
O16 K1 O13 144.1(2) . . ?
O14 K1 O13 56.5(3) . . ?
O11 K1 O3 79.7(3) . . ?
O15 K1 O3 88.9(3) . . ?
O16 K1 O3 80.2(3) . . ?
O14 K1 O3 122.4(3) . . ?
O13 K1 O3 135.6(3) . . ?
O11 K1 O4 87.2(2) . . ?
O15 K1 O4 131.3(3) . . ?
O16 K1 O4 130.7(3) . . ?
O14 K1 O4 109.7(3) . . ?
O13 K1 O4 81.4(3) . . ?
O3 K1 O4 56.12(16) . . ?
O11 K1 O12 58.3(2) . . ?
O15 K1 O12 148.5(2) . . ?
O16 K1 O12 108.9(3) . . ?
O14 K1 O12 108.4(3) . . ?
O13 K1 O12 55.3(2) . . ?
O3 K1 O12 119.9(3) . . ?
O4 K1 O12 79.2(2) . . ?
O11 K1 C9 77.6(2) . 1_556 ?
O15 K1 C9 82.6(3) . 1_556 ?
O16 K1 C9 67.5(3) . 1_556 ?
O14 K1 C9 79.8(2) . 1_556 ?
O13 K1 C9 76.6(3) . 1_556 ?
O3 K1 C9 146.6(3) . 1_556 ?
O4 K1 C9 145.3(3) . 1_556 ?
O12 K1 C9 66.3(3) . 1_556 ?
O11 K1 C25 42.7(3) . . ?
O15 K1 C25 80.3(3) . . ?
O16 K1 C25 23.2(3) . . ?
O14 K1 C25 135.9(3) . . ?
O13 K1 C25 150.5(3) . . ?
O3 K1 C25 66.6(3) . . ?
O4 K1 C25 109.2(3) . . ?
O12 K1 C25 98.6(3) . . ?
C9 K1 C25 80.1(3) 1_556 . ?
C15 O11 C26 111.4(9) . . ?
C15 O11 K1 122.7(7) . . ?
C26 O11 K1 117.2(7) . . ?
C17 O12 C16 111.6(9) . . ?
C17 O12 K1 113.4(7) . . ?
C16 O12 K1 102.5(6) . . ?
C18 O13 C19 109.5(10) . . ?
C18 O13 K1 119.2(7) . . ?
C19 O13 K1 116.7(7) . . ?
C20 O14 C21 121.2(11) . . ?
C20 O14 K1 121.5(10) . . ?
C21 O14 K1 108.1(7) . . ?
C23 O15 C22 119.3(10) . . ?
C23 O15 K1 114.2(8) . . ?
C22 O15 K1 123.7(7) . . ?
C24 O16 C25 112.6(11) . . ?
C24 O16 K1 114.0(8) . . ?
C25 O16 K1 105.6(7) . . ?
O11 C15 C16 110.8(10) . . ?
O12 C16 C15 109.2(10) . . ?
O12 C17 C18 107.8(10) . . ?
O13 C18 C17 108.2(11) . . ?
O13 C19 C20 112.7(12) . . ?
O14 C20 C19 120.7(14) . . ?
O14 C21 C22 117.1(11) . . ?
O15 C22 C21 111.5(11) . . ?
O15 C23 C24 118.7(14) . . ?
O16 C24 C23 107.6(13) . . ?
O16 C25 C26 109.5(11) . . ?
O16 C25 K1 51.2(5) . . ?
C26 C25 K1 82.8(8) . . ?
O11 C26 C25 110.6(11) . . ?

loop_
_geom_bond_atom_site_label_1
_geom_bond_atom_site_label_2
_geom_bond_distance
_geom_bond_site_symmetry_2
_geom_bond_publ_flag
Nd1 O6 2.511(9) . ?
Nd1 O10 2.517(6) . ?
Nd1 O9 2.539(10) . ?
Nd1 O4 2.551(10) . ?
Nd1 O1 2.558(9) . ?
Nd1 O7 2.564(9) . ?
Nd1 O3 2.578(10) . ?
Nd1 C3 2.713(12) . ?
Nd1 C1 2.739(12) . ?
Nd1 C4 2.744(7) . ?
Nd1 C2 2.753(11) . ?
Nd1 C5 2.769(12) . ?
Nd1 N2 2.937(13) . ?
Nd1 N3 2.958(7) . ?
Nd1 N1 2.994(11) . ?
Nd1 Cnt 2.462 . ?
O1 N1 1.301(15) . ?
O2 N1 1.234(14) . ?
O3 N1 1.324(14) . ?
O3 K1 2.981(11) . ?
O4 N2 1.233(16) . ?
O4 K1 3.011(10) . ?
O5 N2 1.264(17) . ?
O6 N2 1.227(18) . ?
O7 N3 1.209(14) . ?
O8 N3 1.244(10) . ?
O9 N3 1.324(15) . ?
O10 C14 1.352(15) . ?
O10 C11 1.534(18) . ?
C1 C5 1.388(17) . ?
C1 C2 1.427(13) . ?
C1 C6 1.555(18) . ?
C2 C3 1.464(17) . ?
C2 C7 1.483(16) . ?
C3 C4 1.434(18) . ?
C3 C8 1.534(18) . ?
C4 C5 1.404(18) . ?
C4 C9 1.508(11) . ?
C5 C10 1.43(2) . ?
C9 K1 3.462(9) 1_554 ?
C11 C12 1.46(2) . ?
C12 C13A 1.50(2) . ?
C12 C13 1.52(3) . ?
C13 C14 1.54(2) . ?
C13A C14 1.61(3) . ?
K1 O11 2.761(8) . ?
K1 O15 2.769(9) . ?
K1 O16 2.858(10) . ?
K1 O14 2.894(9) . ?
K1 O13 2.980(10) . ?
K1 O12 3.030(9) . ?
K1 C9 3.462(9) 1_556 ?
K1 C25 3.531(14) . ?
O11 C15 1.365(14) . ?
O11 C26 1.444(15) . ?
O12 C17 1.376(15) . ?
O12 C16 1.417(14) . ?
O13 C18 1.391(16) . ?
O13 C19 1.438(16) . ?
O14 C20 1.258(18) . ?
O14 C21 1.427(15) . ?
O15 C23 1.365(17) . ?
O15 C22 1.402(16) . ?
O16 C24 1.375(17) . ?
O16 C25 1.443(16) . ?
C15 C16 1.505(16) . ?
C17 C18 1.518(18) . ?
C19 C20 1.44(2) . ?
C21 C22 1.471(18) . ?
C23 C24 1.48(2) . ?
C25 C26 1.479(19) . ?
